data_2217291
loop_
_publ_author_name
'Li, Yang'
'Hua, Guoxiong'
'Slawin, Alexandra M. Z.'
'Woollins, J. Derek'

_publ_section_title
;
 5-Benzylidene-2,3-diphenyl-1,2-selenaphosphole-2-selenide
;
_journal_coeditor_code SI2054
_journal_issue 1
_journal_name_full 'Acta Crystallographica Section E'
_journal_page_first o4
_journal_page_last o4
_journal_paper_doi 10.1107/S1600536807062228
_journal_volume 64
_journal_year 2008
_chemical_formula_iupac 'C23 H19 P Se2'
_chemical_formula_moiety 'C23 H19 P Se2'
_chemical_formula_sum 'C23 H19 P Se2'
_chemical_formula_weight 484.27
_chemical_name_systematic
;
5-Benzylidene-2,3-diphenyl-1,2-selenaphosphole-2-selenide
;
_space_group_IT_number 15
_symmetry_cell_setting monoclinic
_symmetry_space_group_name_Hall '-C 2yc'
_symmetry_space_group_name_H-M 'C 1 2/c 1'
_atom_sites_solution_hydrogens geom
_atom_sites_solution_primary direct
_atom_sites_solution_secondary difmap
_audit_creation_method SHELXL-97
_cell_angle_alpha 90.00
_cell_angle_beta 94.847(2)
_cell_angle_gamma 90.00
_cell_formula_units_Z 8
_cell_length_a 22.385(2)
_cell_length_b 14.4348(14)
_cell_length_c 12.4433(12)
_cell_measurement_reflns_used 8628
_cell_measurement_temperature 93(2)
_cell_measurement_theta_max 25.34
_cell_measurement_theta_min 1.59
_cell_volume 4006.3(7)
_computing_cell_refinement 'CrystalClear (Rigaku, 2004)'
_computing_data_collection 'CrystalClear (Rigaku, 2004)'
_computing_data_reduction 'CrystalClear (Rigaku, 2004)'
_computing_molecular_graphics 'Bruker SHELXTL (Sheldrick,2003)'
_computing_publication_material 'Bruker SHELXTL (Sheldrick,2003)'
_computing_structure_refinement 'SHELXL-97 (Sheldrick, 1997)'
_computing_structure_solution 'SHELXS-97 (Sheldrick, 1997)'
_diffrn_ambient_temperature 93(2)
_diffrn_measured_fraction_theta_full 0.986
_diffrn_measured_fraction_theta_max 0.979
_diffrn_measurement_device_type 'Rigaku Mercury CCD'
_diffrn_measurement_method '\w and \f scans'
_diffrn_radiation_monochromator confocal
_diffrn_radiation_source 'rotating anode'
_diffrn_radiation_type MoK\a
_diffrn_radiation_wavelength 0.71073
_diffrn_reflns_av_R_equivalents 0.0428
_diffrn_reflns_av_sigmaI/netI 0.0348
_diffrn_reflns_limit_h_max 17
_diffrn_reflns_limit_h_min -26
_diffrn_reflns_limit_k_max 18
_diffrn_reflns_limit_k_min -18
_diffrn_reflns_limit_l_max 15
_diffrn_reflns_limit_l_min -15
_diffrn_reflns_number 11508
_diffrn_reflns_theta_full 25.00
_diffrn_reflns_theta_max 25.54
_diffrn_reflns_theta_min 2.30
_exptl_absorpt_coefficient_mu 3.775
_exptl_absorpt_correction_T_max 0.692
_exptl_absorpt_correction_T_min 0.515
_exptl_absorpt_correction_type multi-scan
_exptl_absorpt_process_details '(CrystalClear; Rigaku,2004)'
_exptl_crystal_colour Colorless
_exptl_crystal_density_diffrn 1.606
_exptl_crystal_density_method 'not measured'
_exptl_crystal_description Prism
_exptl_crystal_F_000 1920
_exptl_crystal_size_max 0.30
_exptl_crystal_size_mid 0.15
_exptl_crystal_size_min 0.10
_refine_diff_density_max 0.949
_refine_diff_density_min -0.411
_refine_ls_extinction_method none
_refine_ls_goodness_of_fit_ref 1.043
_refine_ls_hydrogen_treatment constr
_refine_ls_matrix_type full
_refine_ls_number_parameters 235
_refine_ls_number_reflns 3667
_refine_ls_number_restraints 0
_refine_ls_restrained_S_all 1.043
_refine_ls_R_factor_all 0.0465
_refine_ls_R_factor_gt 0.0347
_refine_ls_shift/su_max 0.001
_refine_ls_shift/su_mean 0.000
_refine_ls_structure_factor_coef Fsqd
_refine_ls_weighting_details 'calc w=1/[\s^2^(Fo^2^)+(0.0320P)^2^+14.4806P] where P=(Fo^2^+2Fc^2^)/3'
_refine_ls_weighting_scheme calc
_refine_ls_wR_factor_gt 0.0723
_refine_ls_wR_factor_ref 0.0768
_reflns_number_gt 3125
_reflns_number_total 3667
_reflns_threshold_expression >2\s(I)
_cod_data_source_file si2054.cif
_cod_data_source_block I
_cod_depositor_comments
;
The following automatic conversions were performed:
'_symmetry_cell_setting' value 'Monoclinic' changed to 'monoclinic'
according to '/home/saulius/struct/CIF-dictionaries/cif_core.dic'
dictionary named 'cif_core.dic' version 2.4.1 from 2010-06-29.

Automatic conversion script
Id: cif_fix_enum 1527 2010-12-29 10:47:43Z saulius 

The following automatic conversions were performed:

'_symmetry_cell_setting' value 'Monoclinic' changed to 'monoclinic'
according to /home/saulius/struct/CIF-dictionaries/cif_core.dic
dictionary named 'cif_core.dic' version 2.4.1 from 2010-06-29.

Automatic conversion script
Id: cif_fix_values 1715 2011-07-08 13:25:40Z adriana 
;
_cod_original_cell_volume 4006.4(7)
_cod_original_sg_symbol_H-M 'C 2/c'
_cod_database_code 2217291
_cod_database_fobs_code 2217291

loop_
_symmetry_equiv_pos_as_xyz
'x, y, z'
'-x, y, -z+1/2'
'x+1/2, y+1/2, z'
'-x+1/2, y+1/2, -z+1/2'
'-x, -y, -z'
'x, -y, z-1/2'
'-x+1/2, -y+1/2, -z'
'x+1/2, -y+1/2, z-1/2'

loop_
_atom_site_type_symbol
_atom_site_label
_atom_site_fract_x
_atom_site_fract_y
_atom_site_fract_z
_atom_site_U_iso_or_equiv
_atom_site_adp_type
_atom_site_calc_flag
_atom_site_refinement_flags
_atom_site_occupancy
Se Se2 0.946290(15) -0.03631(2) 0.57968(3) 0.02008(10) Uani d . 1
Se Se1 0.960236(16) 0.21801(2) 0.57205(3) 0.02484(11) Uani d . 1
P P1 0.90715(4) 0.10413(6) 0.60975(7) 0.01702(19) Uani d . 1
C C19 0.93533(15) -0.4014(2) 0.5818(3) 0.0236(8) Uani d . 1
H H19 0.9426 -0.3743 0.5145 0.028 Uiso calc R 1
C C6 0.81730(16) 0.1775(2) 0.4664(3) 0.0237(8) Uani d . 1
H H6 0.8439 0.2281 0.4600 0.028 Uiso calc R 1
C C10 0.85050(14) 0.1485(2) 0.7960(2) 0.0182(7) Uani d . 1
C C2 0.79343(16) 0.0315(2) 0.5460(3) 0.0254(8) Uani d . 1
H H2 0.8042 -0.0188 0.5931 0.030 Uiso calc R 1
C C11 0.79206(15) 0.1186(3) 0.8016(3) 0.0240(8) Uani d . 1
H H11 0.7813 0.0573 0.7800 0.029 Uiso calc R 1
C C5 0.76207(17) 0.1763(3) 0.4063(3) 0.0326(9) Uani d . 1
H H5 0.7515 0.2253 0.3573 0.039 Uiso calc R 1
C C13 0.76399(17) 0.2669(3) 0.8696(3) 0.0286(9) Uani d . 1
H H13 0.7346 0.3072 0.8945 0.034 Uiso calc R 1
C C1 0.83355(14) 0.1048(2) 0.5360(3) 0.0188(7) Uani d . 1
C C15 0.86516(16) 0.2385(2) 0.8277(3) 0.0245(8) Uani d . 1
H H15 0.9050 0.2602 0.8245 0.029 Uiso calc R 1
C C22 0.91438(18) -0.4819(3) 0.7761(3) 0.0326(9) Uani d . 1
H H22 0.9070 -0.5096 0.8430 0.039 Uiso calc R 1
C C18 0.92438(14) -0.3447(2) 0.6681(3) 0.0201(7) Uani d . 1
C C3 0.73807(17) 0.0323(3) 0.4872(3) 0.0330(9) Uani d . 1
H H3 0.7106 -0.0169 0.4949 0.040 Uiso calc R 1
C C12 0.74889(16) 0.1772(3) 0.8384(3) 0.0294(8) Uani d . 1
H H12 0.7090 0.1556 0.8422 0.035 Uiso calc R 1
C C4 0.72257(18) 0.1045(3) 0.4173(3) 0.0349(9) Uani d . 1
H H4 0.6846 0.1046 0.3769 0.042 Uiso calc R 1
C C8 0.89178(15) -0.0157(2) 0.7738(2) 0.0202(7) Uani d . 1
H H8 0.8729 -0.0357 0.8354 0.024 Uiso calc R 1
C C14 0.82195(17) 0.2971(3) 0.8641(3) 0.0299(9) Uani d . 1
H H14 0.8325 0.3586 0.8854 0.036 Uiso calc R 1
C C21 0.92538(16) -0.5374(2) 0.6896(3) 0.0294(8) Uani d . 1
H H21 0.9258 -0.6029 0.6971 0.035 Uiso calc R 1
C C16 0.90956(15) -0.1790(2) 0.7240(3) 0.0216(7) Uani d . 1
H H16 0.8966 -0.2003 0.7904 0.026 Uiso calc R 1
C C7 0.89842(15) 0.0864(2) 0.7559(3) 0.0186(7) Uani d . 1
H H7 0.9372 0.1052 0.7955 0.022 Uiso calc R 1
C C23 0.91395(17) -0.3864(3) 0.7666(3) 0.0274(8) Uani d . 1
H H23 0.9066 -0.3490 0.8269 0.033 Uiso calc R 1
C C17 0.92483(14) -0.2435(2) 0.6540(3) 0.0196(7) Uani d . 1
H H17 0.9374 -0.2214 0.5876 0.024 Uiso calc R 1
C C9 0.91106(14) -0.0799(2) 0.7077(3) 0.0185(7) Uani d . 1
C C20 0.93580(16) -0.4975(3) 0.5923(3) 0.0292(8) Uani d . 1
H H20 0.9433 -0.5354 0.5325 0.035 Uiso calc R 1

loop_
_atom_site_aniso_label
_atom_site_aniso_U_11
_atom_site_aniso_U_22
_atom_site_aniso_U_33
_atom_site_aniso_U_12
_atom_site_aniso_U_13
_atom_site_aniso_U_23
Se2 0.02552(19) 0.01480(18) 0.02139(18) 0.00227(13) 0.01059(13) 0.00242(14)
Se1 0.0290(2) 0.01641(18) 0.0306(2) -0.00455(14) 0.01166(15) 0.00100(15)
P1 0.0214(4) 0.0136(4) 0.0169(4) -0.0008(3) 0.0065(3) 0.0003(3)
C19 0.0256(19) 0.0207(18) 0.0248(19) -0.0015(14) 0.0034(14) -0.0006(15)
C6 0.0312(19) 0.0211(18) 0.0200(18) 0.0048(15) 0.0083(14) 0.0030(15)
C10 0.0246(18) 0.0223(18) 0.0078(15) 0.0015(14) 0.0013(12) 0.0015(14)
C2 0.032(2) 0.0220(18) 0.0214(18) -0.0023(15) -0.0003(14) 0.0039(16)
C11 0.0277(19) 0.0263(19) 0.0190(18) -0.0022(15) 0.0076(14) -0.0020(15)
C5 0.041(2) 0.036(2) 0.0207(19) 0.0131(18) -0.0013(16) 0.0044(17)
C13 0.036(2) 0.032(2) 0.0183(18) 0.0138(17) 0.0096(15) 0.0010(16)
C1 0.0226(17) 0.0199(17) 0.0142(16) 0.0005(14) 0.0039(13) -0.0046(14)
C15 0.0289(19) 0.0238(19) 0.0208(18) 0.0001(15) 0.0018(14) -0.0012(15)
C22 0.048(2) 0.023(2) 0.026(2) -0.0017(17) -0.0025(17) 0.0092(17)
C18 0.0152(16) 0.0176(17) 0.0272(19) -0.0003(13) -0.0010(13) 0.0009(15)
C3 0.032(2) 0.039(2) 0.028(2) -0.0071(18) -0.0020(16) -0.0057(19)
C12 0.0220(18) 0.042(2) 0.0252(19) -0.0006(16) 0.0071(14) 0.0067(17)
C4 0.034(2) 0.046(3) 0.023(2) 0.0075(19) -0.0058(16) -0.0061(19)
C8 0.0263(18) 0.0233(19) 0.0114(16) 0.0011(14) 0.0036(13) 0.0018(14)
C14 0.042(2) 0.022(2) 0.026(2) 0.0046(16) 0.0036(16) -0.0053(17)
C21 0.031(2) 0.0151(18) 0.040(2) -0.0019(15) -0.0068(16) 0.0023(17)
C16 0.0279(19) 0.0191(17) 0.0183(17) 0.0011(14) 0.0035(14) 0.0067(14)
C7 0.0214(17) 0.0181(17) 0.0164(17) -0.0001(13) 0.0029(13) 0.0022(14)
C23 0.038(2) 0.0219(19) 0.0219(19) -0.0003(16) -0.0006(15) 0.0008(16)
C17 0.0195(17) 0.0192(17) 0.0204(17) -0.0013(13) 0.0031(13) 0.0034(14)
C9 0.0205(17) 0.0190(17) 0.0159(17) 0.0007(13) 0.0013(13) 0.0029(14)
C20 0.031(2) 0.0215(19) 0.036(2) -0.0027(15) 0.0029(16) -0.0058(17)

loop_
_atom_type_symbol
_atom_type_description
_atom_type_scat_dispersion_real
_atom_type_scat_dispersion_imag
_atom_type_scat_source
C C 0.0033 0.0016 'International Tables Vol C Tables 4.2.6.8 and 6.1.1.4'
H H 0.0000 0.0000 'International Tables Vol C Tables 4.2.6.8 and 6.1.1.4'
P P 0.1023 0.0942 'International Tables Vol C Tables 4.2.6.8 and 6.1.1.4'
Se Se -0.0929 2.2259 'International Tables Vol C Tables 4.2.6.8 and 6.1.1.4'

loop_
_geom_angle_atom_site_label_1
_geom_angle_atom_site_label_2
_geom_angle_atom_site_label_3
_geom_angle
_geom_angle_publ_flag
C9 Se2 P1 87.97(10) yes
C1 P1 C7 109.16(15) yes
C1 P1 Se1 112.86(11) yes
C7 P1 Se1 115.65(11) yes
C1 P1 Se2 105.64(11) yes
C7 P1 Se2 96.47(10) yes
Se1 P1 Se2 115.54(4) yes
C18 C19 C20 120.9(3) ?
C18 C19 H19 119.5 ?
C20 C19 H19 119.5 ?
C5 C6 C1 120.0(3) ?
C5 C6 H6 120.0 ?
C1 C6 H6 120.0 ?
C11 C10 C15 118.6(3) ?
C11 C10 C7 122.0(3) ?
C15 C10 C7 119.4(3) ?
C3 C2 C1 119.9(3) ?
C3 C2 H2 120.1 ?
C1 C2 H2 120.1 ?
C10 C11 C12 120.9(3) ?
C10 C11 H11 119.6 ?
C12 C11 H11 119.6 ?
C4 C5 C6 120.3(4) ?
C4 C5 H5 119.8 ?
C6 C5 H5 119.8 ?
C14 C13 C12 119.4(3) ?
C14 C13 H13 120.3 ?
C12 C13 H13 120.3 ?
C6 C1 C2 119.4(3) ?
C6 C1 P1 119.8(3) ?
C2 C1 P1 120.8(3) ?
C14 C15 C10 120.5(3) ?
C14 C15 H15 119.7 ?
C10 C15 H15 119.7 ?
C21 C22 C23 120.8(3) ?
C21 C22 H22 119.6 ?
C23 C22 H22 119.6 ?
C19 C18 C23 118.4(3) ?
C19 C18 C17 119.3(3) ?
C23 C18 C17 122.3(3) ?
C4 C3 C2 120.3(4) ?
C4 C3 H3 119.8 ?
C2 C3 H3 119.8 ?
C13 C12 C11 120.0(3) ?
C13 C12 H12 120.0 ?
C11 C12 H12 120.0 ?
C5 C4 C3 120.1(4) ?
C5 C4 H4 120.0 ?
C3 C4 H4 120.0 ?
C9 C8 C7 123.3(3) yes
C9 C8 H8 118.4 ?
C7 C8 H8 118.4 ?
C13 C14 C15 120.6(3) ?
C13 C14 H14 119.7 ?
C15 C14 H14 119.7 ?
C20 C21 C22 119.7(3) ?
C20 C21 H21 120.1 ?
C22 C21 H21 120.1 ?
C17 C16 C9 125.9(3) ?
C17 C16 H16 117.1 ?
C9 C16 H16 117.1 ?
C8 C7 C10 116.8(3) ?
C8 C7 P1 107.5(2) yes
C10 C7 P1 112.1(2) ?
C8 C7 H7 106.6 ?
C10 C7 H7 106.6 ?
P1 C7 H7 106.6 ?
C22 C23 C18 120.2(3) ?
C22 C23 H23 119.9 ?
C18 C23 H23 119.9 ?
C16 C17 C18 127.4(3) ?
C16 C17 H17 116.3 ?
C18 C17 H17 116.3 ?
C8 C9 C16 126.0(3) ?
C8 C9 Se2 117.1(2) yes
C16 C9 Se2 116.8(2) ?
C21 C20 C19 119.9(3) ?
C21 C20 H20 120.0 ?
C19 C20 H20 120.0 ?

loop_
_geom_bond_atom_site_label_1
_geom_bond_atom_site_label_2
_geom_bond_distance
_geom_bond_publ_flag
Se2 C9 1.941(3) yes
Se2 P1 2.2523(9) yes
Se1 P1 2.1044(9) yes
P1 C1 1.817(3) yes
P1 C7 1.862(3) yes
C19 C18 1.389(5) ?
C19 C20 1.393(5) ?
C19 H19 0.9500 ?
C6 C5 1.390(5) ?
C6 C1 1.390(5) ?
C6 H6 0.9500 ?
C10 C11 1.385(5) ?
C10 C15 1.389(5) ?
C10 C7 1.515(4) ?
C2 C3 1.385(5) ?
C2 C1 1.400(5) ?
C2 H2 0.9500 ?
C11 C12 1.390(5) ?
C11 H11 0.9500 ?
C5 C4 1.377(6) ?
C5 H5 0.9500 ?
C13 C14 1.376(5) ?
C13 C12 1.385(5) ?
C13 H13 0.9500 ?
C15 C14 1.389(5) ?
C15 H15 0.9500 ?
C22 C21 1.381(5) ?
C22 C23 1.383(5) ?
C22 H22 0.9500 ?
C18 C23 1.402(5) ?
C18 C17 1.472(5) ?
C3 C4 1.383(6) ?
C3 H3 0.9500 ?
C12 H12 0.9500 ?
C4 H4 0.9500 ?
C8 C9 1.334(5) yes
C8 C7 1.500(5) yes
C8 H8 0.9500 ?
C14 H14 0.9500 ?
C21 C20 1.378(5) ?
C21 H21 0.9500 ?
C16 C17 1.339(5) ?
C16 C9 1.446(5) ?
C16 H16 0.9500 ?
C7 H7 1.0000 ?
C23 H23 0.9500 ?
C17 H17 0.9500 ?
C20 H20 0.9500 ?

loop_
_geom_torsion_atom_site_label_1
_geom_torsion_atom_site_label_2
_geom_torsion_atom_site_label_3
_geom_torsion_atom_site_label_4
_geom_torsion
C9 Se2 P1 C1 -90.70(14)
C9 Se2 P1 C7 21.31(14)
C9 Se2 P1 Se1 143.79(10)
C15 C10 C11 C12 -0.2(5)
C7 C10 C11 C12 -179.8(3)
C1 C6 C5 C4 1.7(5)
C5 C6 C1 C2 -1.0(5)
C5 C6 C1 P1 177.2(3)
C3 C2 C1 C6 -0.3(5)
C3 C2 C1 P1 -178.5(3)
C7 P1 C1 C6 128.1(3)
Se1 P1 C1 C6 -2.0(3)
Se2 P1 C1 C6 -129.2(2)
C7 P1 C1 C2 -53.7(3)
Se1 P1 C1 C2 176.2(2)
Se2 P1 C1 C2 49.1(3)
C11 C10 C15 C14 -0.1(5)
C7 C10 C15 C14 179.6(3)
C20 C19 C18 C23 0.2(5)
C20 C19 C18 C17 179.4(3)
C1 C2 C3 C4 1.0(5)
C14 C13 C12 C11 -0.3(5)
C10 C11 C12 C13 0.3(5)
C6 C5 C4 C3 -1.0(6)
C2 C3 C4 C5 -0.4(6)
C12 C13 C14 C15 0.0(5)
C10 C15 C14 C13 0.2(5)
C23 C22 C21 C20 -0.3(6)
C9 C8 C7 C10 149.3(3)
C9 C8 C7 P1 22.4(4)
C11 C10 C7 C8 -29.5(4)
C15 C10 C7 C8 150.9(3)
C11 C10 C7 P1 95.1(3)
C15 C10 C7 P1 -84.5(3)
C1 P1 C7 C8 82.6(2)
Se1 P1 C7 C8 -148.82(19)
Se2 P1 C7 C8 -26.4(2)
C1 P1 C7 C10 -47.0(3)
Se1 P1 C7 C10 81.5(2)
Se2 P1 C7 C10 -156.1(2)
C21 C22 C23 C18 0.4(6)
C19 C18 C23 C22 -0.3(5)
C17 C18 C23 C22 -179.6(3)
C9 C16 C17 C18 179.4(3)
C19 C18 C17 C16 172.9(3)
C23 C18 C17 C16 -7.9(5)
C7 C8 C9 C16 175.7(3)
C7 C8 C9 Se2 -2.5(4)
C17 C16 C9 C8 174.8(3)
C17 C16 C9 Se2 -6.9(5)
P1 Se2 C9 C8 -14.4(3)
P1 Se2 C9 C16 167.2(3)
C22 C21 C20 C19 0.2(5)
C18 C19 C20 C21 -0.1(5)
